data_4086163
loop_
_publ_author_name
'Baillie, Rhett A.'
'Wakeham, Russell J.'
'Lef\`evre, Guillaume P.'
'B\'ethegnies, Aur\'elien'
'Patrick, Brian O.'
'Legzdins, Peter'
'Rosenfeld, Devon C.'

_publ_section_title
;
 Thermal Chemistry of Cp*W(NO)(H)(\h3-allyl) Complexes
;
_journal_issue 13
_journal_name_full Organometallics
_journal_page_first 3428
_journal_paper_doi 10.1021/acs.organomet.5b00426
_journal_volume 34
_journal_year 2015
_chemical_formula_moiety 'C19 H34 N2 O2 W'
_chemical_formula_sum 'C19 H34 N2 O2 W'
_chemical_formula_weight 506.33
_chemical_name_systematic
;
 ? 
;
_space_group_crystal_system monoclinic
_space_group_IT_number 15
_space_group_name_Hall '-C 2yc'
_space_group_name_H-M_alt 'C 1 2/c 1'
_symmetry_space_group_name_Hall '-C 2yc'
_symmetry_space_group_name_H-M 'C 1 2/c 1'
_atom_sites_solution_hydrogens mixed
_audit_creation_method SHELXL-2012
_cell_angle_alpha 90
_cell_angle_beta 113.452(2)
_cell_angle_gamma 90
_cell_formula_units_Z 16
_cell_length_a 30.058(3)
_cell_length_b 8.0516(9)
_cell_length_c 35.124(3)
_cell_measurement_reflns_used 9802
_cell_measurement_temperature 90(2)
_cell_measurement_theta_max 30.05
_cell_measurement_theta_min 2.64
_cell_volume 7798.3(14)
_computing_cell_refinement 'Bruker SAINT'
_computing_data_collection 'Bruker APEX2'
_computing_data_reduction 'Bruker SAINT'
_computing_molecular_graphics 'OLEX2 (Dolomanov, 2009)'
_computing_publication_material 'Bruker SHELXTL'
_computing_structure_refinement 'SHELXL-2012 (Sheldrick, 2012)'
_computing_structure_solution 'SHELXS-97 (Sheldrick, 2008)'
_diffrn_ambient_temperature 90(2)
_diffrn_measured_fraction_theta_full 0.996
_diffrn_measured_fraction_theta_max 0.994
_diffrn_measurement_device_type 'Bruker APEX-II CCD'
_diffrn_measurement_method '\f and \w scans'
_diffrn_radiation_type MoK\a
_diffrn_radiation_wavelength 0.71073
_diffrn_reflns_av_R_equivalents 0.0396
_diffrn_reflns_av_unetI/netI 0.0312
_diffrn_reflns_laue_measured_fraction_full 0.996
_diffrn_reflns_laue_measured_fraction_max 0.994
_diffrn_reflns_limit_h_max 39
_diffrn_reflns_limit_h_min -39
_diffrn_reflns_limit_k_max 10
_diffrn_reflns_limit_k_min -10
_diffrn_reflns_limit_l_max 46
_diffrn_reflns_limit_l_min -40
_diffrn_reflns_number 49037
_diffrn_reflns_point_group_measured_fraction_full 0.996
_diffrn_reflns_point_group_measured_fraction_max 0.994
_diffrn_reflns_theta_full 25.242
_diffrn_reflns_theta_max 27.924
_diffrn_reflns_theta_min 1.264
_exptl_absorpt_coefficient_mu 5.938
_exptl_absorpt_correction_T_max 0.888
_exptl_absorpt_correction_T_min 0.704
_exptl_absorpt_correction_type multi-scan
_exptl_absorpt_process_details 'SADABS (Bruker, 2012)'
_exptl_crystal_colour yellow
_exptl_crystal_density_diffrn 1.725
_exptl_crystal_description tablet
_exptl_crystal_F_000 4032
_exptl_crystal_size_max 0.130
_exptl_crystal_size_mid 0.060
_exptl_crystal_size_min 0.020
_refine_diff_density_max 1.888
_refine_diff_density_min -2.297
_refine_diff_density_rms 0.171
_refine_ls_extinction_method none
_refine_ls_goodness_of_fit_ref 1.218
_refine_ls_hydrogen_treatment mixed
_refine_ls_matrix_type full
_refine_ls_number_parameters 477
_refine_ls_number_reflns 9295
_refine_ls_number_restraints 0
_refine_ls_restrained_S_all 1.218
_refine_ls_R_factor_all 0.0421
_refine_ls_R_factor_gt 0.0353
_refine_ls_shift/su_max 0.009
_refine_ls_shift/su_mean 0.000
_refine_ls_structure_factor_coef Fsqd
_refine_ls_weighting_details
;
 w=1/[\s^2^(Fo^2^)+115.3546P] 
 where P=(Fo^2^+2Fc^2^)/3 
;
_refine_ls_weighting_scheme calc
_refine_ls_wR_factor_gt 0.0655
_refine_ls_wR_factor_ref 0.0671
_reflns_Friedel_coverage 0.000
_reflns_number_gt 8279
_reflns_number_total 9295
_reflns_threshold_expression 'I > 2\s(I)'
_cod_data_source_file om5b00426_si_002.cif
_cod_data_source_block 9
_cod_original_cell_volume 7798.5(14)
_cod_database_code 4086163
_shelxl_version_number 2012-9
_shelx_space_group_comment
;
The symmetry employed for this shelxl refinement is uniquely defined 
by the following loop, which should always be used as a source of 
symmetry information in preference to the above space-group names. 
They are only intended as comments. 
;
_shelx_estimated_absorpt_t_max 0.890
_shelx_estimated_absorpt_t_min 0.512
_olex2_refinement_description
;
1. Others
 Fixed Uiso: H6A(0.03) H6B(0.03) H6C(0.03) H7A(0.036) H7B(0.036) H7C(0.036)
 H8A(0.034) H8B(0.034) H8C(0.034) H9A(0.028) H9B(0.028) H9C(0.028) H10A(0.025)
 H10B(0.025) H10C(0.025) H12A(0.021) H12B(0.021) H13A(0.024) H13B(0.024)
 H14A(0.025) H14B(0.025) H15A(0.022) H15B(0.022) H17A(0.023) H17B(0.023)
 H18A(0.03) H18B(0.03) H19A(0.046) H19B(0.046) H19C(0.046) H25A(0.023)
 H25B(0.023) H25C(0.023) H26A(0.024) H26B(0.024) H26C(0.024) H27A(0.024)
 H27B(0.024) H27C(0.024) H28A(0.028) H28B(0.028) H28C(0.028) H29A(0.026)
 H29B(0.026) H29C(0.026) H31A(0.017) H31B(0.017) H32A(0.02) H32B(0.02)
 H33A(0.022) H33B(0.022) H34A(0.016) H34B(0.016) H36A(0.015) H36B(0.015)
 H37A(0.018) H37B(0.018) H38A(0.031) H38B(0.031) H38C(0.031)
 Fixed X: H6A(0.4449) H6B(0.4471) H6C(0.4608) H7A(0.3252) H7B(0.341)
 H7C(0.3814) H8A(0.2317) H8B(0.2418) H8C(0.252) H9A(0.2954) H9B(0.2849)
 H9C(0.2517) H10A(0.4338) H10B(0.3928) H10C(0.3904) H12A(0.357) H12B(0.3921)
 H13A(0.3464) H13B(0.2971) H14A(0.2727) H14B(0.3053) H15A(0.3658) H15B(0.3152)
 H17A(0.4607) H17B(0.4875) H18A(0.4325) H18B(0.4075) H19A(0.4803) H19B(0.4604)
 H19C(0.5044) H25A(0.4569) H25B(0.4768) H25C(0.5008) H26A(0.3243) H26B(0.3458)
 H26C(0.373) H27A(0.3066) H27B(0.3053) H27C(0.2908) H28A(0.422) H28B(0.4082)
 H28C(0.3664) H29A(0.5183) H29B(0.5104) H29C(0.4965) H31A(0.429) H31B(0.3767)
 H32A(0.4314) H32B(0.4674) H33A(0.4451) H33B(0.3936) H34A(0.353) H34B(0.3916)
 H36A(0.2634) H36B(0.3053) H37A(0.309) H37B(0.3431) H38A(0.2415) H38B(0.2838)
 H38C(0.2735)
 Fixed Y: H6A(0.9457) H6B(0.8674) H6C(0.7561) H7A(1.1138) H7B(1.1378)
 H7C(1.1154) H8A(0.7837) H8B(0.8805) H8C(0.9698) H9A(0.3929) H9B(0.4756)
 H9C(0.5217) H10A(0.5062) H10B(0.4648) H10C(0.3828) H12A(1.0469) H12B(0.9617)
 H13A(1.1716) H13B(1.0847) H14A(0.8312) H14B(0.7425) H15A(0.6852) H15B(0.6081)
 H17A(0.5231) H17B(0.556) H18A(0.3714) H18B(0.3352) H19A(0.2163) H19B(0.1207)
 H19C(0.2492) H25A(0.4418) H25B(0.4727) H25C(0.5683) H26A(0.5219) H26B(0.4462)
 H26C(0.4136) H27A(0.9511) H27B(0.7696) H27C(0.7945) H28A(1.1669) H28B(1.1024)
 H28C(1.1378) H29A(0.8501) H29B(0.883) H29C(1.0236) H31A(0.9331) H31B(0.8573)
 H32A(0.7962) H32B(0.7073) H33A(0.4525) H33B(0.3704) H34A(0.5838) H34B(0.4991)
 H36A(1.0019) H36B(1.0616) H37A(1.1313) H37B(1.2114) H38A(1.2763) H38B(1.407)
 H38C(1.3486)
 Fixed Z: H6A(0.2201) H6B(0.179) H6C(0.2199) H7A(0.1999) H7B(0.1618)
 H7C(0.2078) H8A(0.1525) H8B(0.1169) H8C(0.1603) H9A(0.1555) H9B(0.1113)
 H9C(0.1358) H10A(0.1874) H10B(0.1426) H10C(0.1833) H12A(0.2743) H12B(0.317)
 H13A(0.3307) H13B(0.3004) H14A(0.3184) H14B(0.3614) H15A(0.3365) H15B(0.3053)
 H17A(0.2577) H17B(0.3064) H18A(0.3181) H18B(0.2694) H19A(0.2723) H19B(0.3023)
 H19C(0.3213) H25A(0.0678) H25B(0.1168) H25C(0.0898) H26A(0.0266) H26B(0.0726)
 H26C(0.0423) H27A(0.0675) H27B(0.0857) H27C(0.037) H28A(0.0945) H28B(0.1315)
 H28C(0.0867) H29A(0.1033) H29B(0.1451) H29C(0.1101) H31A(-0.0548) H31B(-
 0.0825) H32A(-0.1135) H32B(-0.0718) H33A(-0.0511) H33B(-0.0784) H34A(-0.0593)
 H34B(-0.0182) H36A(-0.0359) H36B(0.0066) H37A(-0.0718) H37B(-0.0282) H38A(-
 0.0707) H38B(-0.0649) H38C(-0.0256)
;

loop_
_space_group_symop_operation_xyz
'x, y, z'
'-x, y, -z+1/2'
'x+1/2, y+1/2, z'
'-x+1/2, y+1/2, -z+1/2'
'-x, -y, -z'
'x, -y, z-1/2'
'-x+1/2, -y+1/2, -z'
'x+1/2, -y+1/2, z-1/2'

loop_
_atom_site_label
_atom_site_type_symbol
_atom_site_fract_x
_atom_site_fract_y
_atom_site_fract_z
_atom_site_U_iso_or_equiv
_atom_site_adp_type
_atom_site_occupancy
_atom_site_site_symmetry_order
_atom_site_calc_flag
_atom_site_refinement_flags_posn
_atom_site_refinement_flags_adp
C1 C 0.38787(19) 0.7921(6) 0.18913(16) 0.0149(10) Uani 1 1 d . .
C2 C 0.3475(2) 0.8966(6) 0.18232(16) 0.0175(11) Uani 1 1 d . .
C3 C 0.30393(19) 0.7983(7) 0.16397(15) 0.0152(11) Uani 1 1 d . .
C4 C 0.31811(19) 0.6342(7) 0.15987(15) 0.0140(10) Uani 1 1 d . .
C5 C 0.36965(18) 0.6279(6) 0.17591(15) 0.0110(10) Uani 1 1 d . .
C6 C 0.4396(2) 0.8449(7) 0.20325(17) 0.0200(11) Uani 1 1 d . .
H6A H 0.4449 0.9457 0.2201 0.030 Uiso 1 1 calc R U
H6B H 0.4471 0.8674 0.1790 0.030 Uiso 1 1 calc R U
H6C H 0.4608 0.7561 0.2199 0.030 Uiso 1 1 calc R U
C7 C 0.3489(2) 1.0821(6) 0.18849(19) 0.0240(13) Uani 1 1 d . .
H7A H 0.3252 1.1138 0.1999 0.036 Uiso 1 1 calc R U
H7B H 0.3410 1.1378 0.1618 0.036 Uiso 1 1 calc R U
H7C H 0.3814 1.1154 0.2078 0.036 Uiso 1 1 calc R U
C8 C 0.2529(2) 0.8638(8) 0.14694(17) 0.0229(12) Uani 1 1 d . .
H8A H 0.2317 0.7837 0.1525 0.034 Uiso 1 1 calc R U
H8B H 0.2418 0.8805 0.1169 0.034 Uiso 1 1 calc R U
H8C H 0.2520 0.9698 0.1603 0.034 Uiso 1 1 calc R U
C9 C 0.2846(2) 0.4940(7) 0.13880(16) 0.0189(11) Uani 1 1 d . .
H9A H 0.2954 0.3929 0.1555 0.028 Uiso 1 1 calc R U
H9B H 0.2849 0.4756 0.1113 0.028 Uiso 1 1 calc R U
H9C H 0.2517 0.5217 0.1358 0.028 Uiso 1 1 calc R U
C10 C 0.3993(2) 0.4827(6) 0.17196(16) 0.0168(11) Uani 1 1 d . .
H10A H 0.4338 0.5062 0.1874 0.025 Uiso 1 1 calc R U
H10B H 0.3928 0.4648 0.1426 0.025 Uiso 1 1 calc R U
H10C H 0.3904 0.3828 0.1833 0.025 Uiso 1 1 calc R U
C11 C 0.2919(2) 0.8167(7) 0.24364(16) 0.0164(11) Uani 1 1 d . .
C12 C 0.3578(2) 0.9771(6) 0.29776(17) 0.0171(11) Uani 1 1 d . .
H12A H 0.3570 1.0469 0.2743 0.021 Uiso 1 1 calc R U
H12B H 0.3921 0.9617 0.3170 0.021 Uiso 1 1 calc R U
C13 C 0.3309(2) 1.0633(7) 0.32006(17) 0.0203(12) Uani 1 1 d . .
H13A H 0.3464 1.1716 0.3307 0.024 Uiso 1 1 calc R U
H13B H 0.2971 1.0847 0.3004 0.024 Uiso 1 1 calc R U
C14 C 0.3065(2) 0.8095(7) 0.33813(17) 0.0206(12) Uani 1 1 d . .
H14A H 0.2727 0.8312 0.3184 0.025 Uiso 1 1 calc R U
H14B H 0.3053 0.7425 0.3614 0.025 Uiso 1 1 calc R U
C15 C 0.3327(2) 0.7132(7) 0.31637(16) 0.0186(11) Uani 1 1 d . .
H15A H 0.3658 0.6852 0.3365 0.022 Uiso 1 1 calc R U
H15B H 0.3152 0.6081 0.3053 0.022 Uiso 1 1 calc R U
C16 C 0.42158(19) 0.6763(7) 0.28014(18) 0.0168(11) Uani 1 1 d . .
C17 C 0.45569(19) 0.5311(7) 0.28383(18) 0.0188(11) Uani 1 1 d . .
H17A H 0.4607 0.5231 0.2577 0.023 Uiso 1 1 calc R U
H17B H 0.4875 0.5560 0.3064 0.023 Uiso 1 1 calc R U
C18 C 0.4386(2) 0.3632(7) 0.2925(2) 0.0252(13) Uani 1 1 d . .
H18A H 0.4325 0.3714 0.3181 0.030 Uiso 1 1 calc R U
H18B H 0.4075 0.3352 0.2694 0.030 Uiso 1 1 calc R U
C19 C 0.4740(2) 0.2255(7) 0.2975(2) 0.0309(15) Uani 1 1 d . .
H19A H 0.4803 0.2163 0.2723 0.046 Uiso 1 1 calc R U
H19B H 0.4604 0.1207 0.3023 0.046 Uiso 1 1 calc R U
H19C H 0.5044 0.2492 0.3213 0.046 Uiso 1 1 calc R U
N1 N 0.33562(16) 0.8127(5) 0.28184(12) 0.0134(9) Uani 1 1 d . .
N2 N 0.32763(15) 0.4863(5) 0.24135(13) 0.0130(9) Uani 1 1 d . .
O1 O 0.33050(14) 0.9651(5) 0.35393(11) 0.0209(9) Uani 1 1 d . .
O2 O 0.31250(14) 0.3451(5) 0.24233(12) 0.0192(8) Uani 1 1 d . .
W1 W 0.34665(2) 0.68483(2) 0.23142(2) 0.00950(5) Uani 1 1 d . .
H30B H 0.482(2) 0.793(7) 0.0050(18) 0.017(15) Uiso 1 1 d . .
H35A H 0.328(2) 0.854(7) -0.0503(18) 0.017(15) Uiso 1 1 d . .
H35B H 0.311(2) 0.772(7) -0.0168(17) 0.011(14) Uiso 1 1 d . .
C20 C 0.43484(18) 0.6643(6) 0.08268(15) 0.0124(10) Uani 1 1 d . .
C21 C 0.38371(18) 0.6493(6) 0.06652(15) 0.0126(10) Uani 1 1 d . .
C22 C 0.36392(18) 0.8064(6) 0.07100(15) 0.0114(10) Uani 1 1 d . .
C23 C 0.40306(19) 0.9190(6) 0.08895(15) 0.0121(10) Uani 1 1 d . .
C24 C 0.44702(19) 0.8339(6) 0.09517(15) 0.0127(10) Uani 1 1 d . .
C25 C 0.47043(19) 0.5246(6) 0.08989(16) 0.0155(11) Uani 1 1 d . .
H25A H 0.4569 0.4418 0.0678 0.023 Uiso 1 1 calc R U
H25B H 0.4768 0.4727 0.1168 0.023 Uiso 1 1 calc R U
H25C H 0.5008 0.5683 0.0898 0.023 Uiso 1 1 calc R U
C26 C 0.35410(19) 0.4942(6) 0.05061(16) 0.0162(11) Uani 1 1 d . .
H26A H 0.3243 0.5219 0.0266 0.024 Uiso 1 1 calc R U
H26B H 0.3458 0.4462 0.0726 0.024 Uiso 1 1 calc R U
H26C H 0.3730 0.4136 0.0423 0.024 Uiso 1 1 calc R U
C27 C 0.31219(18) 0.8327(7) 0.06476(16) 0.0163(11) Uani 1 1 d . .
H27A H 0.3066 0.9511 0.0675 0.024 Uiso 1 1 calc R U
H27B H 0.3053 0.7696 0.0857 0.024 Uiso 1 1 calc R U
H27C H 0.2908 0.7945 0.0370 0.024 Uiso 1 1 calc R U
C28 C 0.3996(2) 1.0974(6) 0.10156(17) 0.0185(11) Uani 1 1 d . .
H28A H 0.4220 1.1669 0.0945 0.028 Uiso 1 1 calc R U
H28B H 0.4082 1.1024 0.1315 0.028 Uiso 1 1 calc R U
H28C H 0.3664 1.1378 0.0867 0.028 Uiso 1 1 calc R U
C29 C 0.49746(19) 0.9038(7) 0.11514(17) 0.0171(11) Uani 1 1 d . .
H29A H 0.5183 0.8501 0.1033 0.026 Uiso 1 1 calc R U
H29B H 0.5104 0.8830 0.1451 0.026 Uiso 1 1 calc R U
H29C H 0.4965 1.0236 0.1101 0.026 Uiso 1 1 calc R U
C30 C 0.45710(19) 0.7288(7) 0.00766(16) 0.0145(10) Uani 1 1 d . .
C31 C 0.41067(19) 0.8285(6) -0.06453(15) 0.0139(10) Uani 1 1 d . .
H31A H 0.4290 0.9331 -0.0548 0.017 Uiso 1 1 calc R U
H31B H 0.3767 0.8573 -0.0825 0.017 Uiso 1 1 calc R U
C32 C 0.4328(2) 0.7299(7) -0.08933(16) 0.0170(11) Uani 1 1 d . .
H32A H 0.4314 0.7962 -0.1135 0.020 Uiso 1 1 calc R U
H32B H 0.4674 0.7073 -0.0718 0.020 Uiso 1 1 calc R U
C33 C 0.4107(2) 0.4772(7) -0.06850(17) 0.0182(11) Uani 1 1 d . .
H33A H 0.4451 0.4525 -0.0511 0.022 Uiso 1 1 calc R U
H33B H 0.3936 0.3704 -0.0784 0.022 Uiso 1 1 calc R U
C34 C 0.38803(18) 0.5675(6) -0.04261(16) 0.0131(10) Uani 1 1 d . .
H34A H 0.3530 0.5838 -0.0593 0.016 Uiso 1 1 calc R U
H34B H 0.3916 0.4991 -0.0182 0.016 Uiso 1 1 calc R U
C35 C 0.32714(18) 0.8667(6) -0.02085(15) 0.0123(10) Uani 1 1 d . .
C36 C 0.29849(18) 1.0268(6) -0.02218(15) 0.0129(10) Uani 1 1 d . .
H36A H 0.2634 1.0019 -0.0359 0.015 Uiso 1 1 calc R U
H36B H 0.3053 1.0616 0.0066 0.015 Uiso 1 1 calc R U
C37 C 0.30993(18) 1.1707(6) -0.04475(16) 0.0147(10) Uani 1 1 d . .
H37A H 0.3090 1.1313 -0.0718 0.018 Uiso 1 1 calc R U
H37B H 0.3431 1.2114 -0.0282 0.018 Uiso 1 1 calc R U
C38 C 0.2739(2) 1.3134(7) -0.05214(18) 0.0204(12) Uani 1 1 d . .
H38A H 0.2415 1.2763 -0.0707 0.031 Uiso 1 1 calc R U
H38B H 0.2838 1.4070 -0.0649 0.031 Uiso 1 1 calc R U
H38C H 0.2735 1.3486 -0.0256 0.031 Uiso 1 1 calc R U
N3 N 0.41161(15) 0.7318(5) -0.02849(13) 0.0110(8) Uani 1 1 d . .
N4 N 0.42106(15) 1.0535(5) 0.01610(13) 0.0126(9) Uani 1 1 d . .
O3 O 0.40773(14) 0.5756(5) -0.10346(12) 0.0198(8) Uani 1 1 d . .
O4 O 0.43633(14) 1.1990(4) 0.01812(12) 0.0194(8) Uani 1 1 d . .
W2 W 0.40382(2) 0.85097(2) 0.02398(2) 0.00857(5) Uani 1 1 d . .
H11A H 0.265(2) 0.760(7) 0.2457(17) 0.010(14) Uiso 1 1 d . .
H11B H 0.283(2) 0.919(8) 0.232(2) 0.026(18) Uiso 1 1 d . .
H16A H 0.420(2) 0.673(7) 0.3110(18) 0.018(15) Uiso 1 1 d . .
H16B H 0.433(2) 0.770(8) 0.2804(18) 0.017(16) Uiso 1 1 d . .
H30A H 0.4685(19) 0.612(7) 0.0179(16) 0.006(13) Uiso 1 1 d . .

loop_
_atom_site_aniso_label
_atom_site_aniso_U_11
_atom_site_aniso_U_22
_atom_site_aniso_U_33
_atom_site_aniso_U_23
_atom_site_aniso_U_13
_atom_site_aniso_U_12
C1 0.017(3) 0.014(2) 0.012(2) -0.0017(19) 0.005(2) -0.004(2)
C2 0.030(3) 0.014(3) 0.013(3) 0.004(2) 0.013(2) 0.002(2)
C3 0.017(3) 0.020(3) 0.011(2) 0.006(2) 0.008(2) 0.004(2)
C4 0.016(3) 0.018(3) 0.007(2) 0.0052(19) 0.004(2) -0.003(2)
C5 0.013(2) 0.010(2) 0.012(2) 0.0002(18) 0.006(2) -0.0008(19)
C6 0.020(3) 0.022(3) 0.020(3) -0.004(2) 0.010(2) -0.006(2)
C7 0.036(4) 0.011(3) 0.031(3) 0.005(2) 0.020(3) 0.002(2)
C8 0.018(3) 0.034(3) 0.018(3) 0.007(2) 0.008(2) 0.011(2)
C9 0.018(3) 0.024(3) 0.013(3) -0.004(2) 0.005(2) -0.010(2)
C10 0.020(3) 0.015(3) 0.017(3) -0.002(2) 0.010(2) 0.003(2)
C11 0.015(3) 0.020(3) 0.013(2) -0.002(2) 0.005(2) 0.001(2)
C12 0.016(3) 0.014(2) 0.020(3) -0.004(2) 0.006(2) -0.003(2)
C13 0.020(3) 0.018(3) 0.018(3) -0.008(2) 0.003(2) 0.002(2)
C14 0.020(3) 0.029(3) 0.013(3) -0.003(2) 0.007(2) -0.003(2)
C15 0.020(3) 0.021(3) 0.014(3) -0.002(2) 0.006(2) -0.002(2)
C16 0.013(3) 0.011(2) 0.025(3) 0.001(2) 0.005(2) -0.001(2)
C17 0.013(3) 0.016(3) 0.027(3) 0.001(2) 0.008(2) 0.001(2)
C18 0.019(3) 0.015(3) 0.034(3) 0.002(2) 0.003(3) 0.009(2)
C19 0.024(3) 0.018(3) 0.039(4) 0.006(3) 0.000(3) -0.002(2)
N1 0.015(2) 0.014(2) 0.009(2) -0.0012(16) 0.0023(17) 0.0036(17)
N2 0.012(2) 0.014(2) 0.013(2) -0.0009(17) 0.0050(17) -0.0002(17)
O1 0.022(2) 0.028(2) 0.0103(18) -0.0076(16) 0.0035(16) -0.0009(17)
O2 0.021(2) 0.0138(18) 0.025(2) 0.0013(16) 0.0113(17) -0.0033(16)
W1 0.00954(10) 0.00899(9) 0.00958(9) -0.00002(7) 0.00340(7) 0.00024(7)
C20 0.012(2) 0.012(2) 0.014(2) 0.0021(19) 0.007(2) 0.0020(19)
C21 0.013(2) 0.012(2) 0.013(2) 0.0021(19) 0.005(2) 0.001(2)
C22 0.012(2) 0.012(2) 0.012(2) 0.0028(19) 0.0064(19) 0.0017(19)
C23 0.016(3) 0.011(2) 0.012(2) 0.0033(18) 0.008(2) 0.0016(19)
C24 0.018(3) 0.009(2) 0.012(2) -0.0008(19) 0.007(2) -0.005(2)
C25 0.014(3) 0.017(3) 0.017(3) 0.002(2) 0.008(2) 0.008(2)
C26 0.017(3) 0.014(2) 0.018(3) 0.001(2) 0.008(2) -0.002(2)
C27 0.014(2) 0.020(3) 0.018(3) 0.007(2) 0.011(2) 0.005(2)
C28 0.026(3) 0.011(2) 0.021(3) 0.001(2) 0.011(2) 0.001(2)
C29 0.014(3) 0.019(3) 0.017(3) -0.001(2) 0.005(2) -0.002(2)
C30 0.011(3) 0.019(3) 0.012(2) 0.001(2) 0.003(2) 0.002(2)
C31 0.016(3) 0.013(2) 0.015(2) 0.005(2) 0.008(2) 0.001(2)
C32 0.016(3) 0.022(3) 0.014(2) -0.003(2) 0.008(2) 0.000(2)
C33 0.019(3) 0.017(3) 0.020(3) -0.004(2) 0.010(2) 0.001(2)
C34 0.011(2) 0.013(2) 0.016(3) -0.0005(19) 0.005(2) -0.0001(19)
C35 0.012(2) 0.014(2) 0.011(2) 0.0020(19) 0.005(2) 0.001(2)
C36 0.012(2) 0.014(2) 0.010(2) 0.0046(19) 0.002(2) 0.002(2)
C37 0.011(2) 0.013(2) 0.014(2) 0.004(2) -0.0012(19) 0.002(2)
C38 0.017(3) 0.014(3) 0.027(3) 0.002(2) 0.006(2) 0.000(2)
N3 0.007(2) 0.014(2) 0.013(2) 0.0007(16) 0.0046(17) -0.0018(16)
N4 0.013(2) 0.012(2) 0.011(2) 0.0012(16) 0.0034(17) -0.0029(17)
O3 0.020(2) 0.025(2) 0.0172(19) -0.0052(16) 0.0101(16) -0.0007(16)
O4 0.021(2) 0.0108(18) 0.026(2) -0.0009(15) 0.0090(17) -0.0060(15)
W2 0.00756(9) 0.00844(9) 0.00976(9) 0.00051(7) 0.00349(7) 0.00069(7)

loop_
_atom_type_symbol
_atom_type_description
_atom_type_scat_dispersion_real
_atom_type_scat_dispersion_imag
_atom_type_scat_source
C C 0.0033 0.0016 'International Tables Vol C Tables 4.2.6.8 and 6.1.1.4'
H H 0.0000 0.0000 'International Tables Vol C Tables 4.2.6.8 and 6.1.1.4'
N N 0.0061 0.0033 'International Tables Vol C Tables 4.2.6.8 and 6.1.1.4'
O O 0.0106 0.0060 'International Tables Vol C Tables 4.2.6.8 and 6.1.1.4'
W W -0.8490 6.8722 'International Tables Vol C Tables 4.2.6.8 and 6.1.1.4'

loop_
_geom_angle_atom_site_label_1
_geom_angle_atom_site_label_2
_geom_angle_atom_site_label_3
_geom_angle
C2 C1 C5 107.6(5)
C2 C1 C6 126.6(5)
C2 C1 W1 72.8(3)
C5 C1 C6 125.6(5)
C5 C1 W1 69.5(3)
C6 C1 W1 127.8(4)
C1 C2 C3 108.3(5)
C1 C2 C7 126.3(5)
C1 C2 W1 73.4(3)
C3 C2 C7 125.1(5)
C3 C2 W1 70.6(3)
C7 C2 W1 126.9(4)
C2 C3 C8 125.9(5)
C2 C3 W1 74.5(3)
C4 C3 C2 107.5(5)
C4 C3 C8 126.1(5)
C4 C3 W1 71.2(3)
C8 C3 W1 126.3(4)
C3 C4 C5 108.5(5)
C3 C4 C9 125.8(5)
C3 C4 W1 74.0(3)
C5 C4 C9 125.5(5)
C5 C4 W1 72.9(3)
C9 C4 W1 123.2(3)
C1 C5 C10 125.5(5)
C1 C5 W1 75.7(3)
C4 C5 C1 108.1(4)
C4 C5 C10 125.5(5)
C4 C5 W1 71.9(3)
C10 C5 W1 127.2(3)
C1 C6 H6A 109.5
C1 C6 H6B 109.5
C1 C6 H6C 109.5
H6A C6 H6B 109.5
H6A C6 H6C 109.5
H6B C6 H6C 109.5
C2 C7 H7A 109.5
C2 C7 H7B 109.5
C2 C7 H7C 109.5
H7A C7 H7B 109.5
H7A C7 H7C 109.5
H7B C7 H7C 109.5
C3 C8 H8A 109.5
C3 C8 H8B 109.5
C3 C8 H8C 109.5
H8A C8 H8B 109.5
H8A C8 H8C 109.5
H8B C8 H8C 109.5
C4 C9 H9A 109.5
C4 C9 H9B 109.5
C4 C9 H9C 109.5
H9A C9 H9B 109.5
H9A C9 H9C 109.5
H9B C9 H9C 109.5
C5 C10 H10A 109.5
C5 C10 H10B 109.5
C5 C10 H10C 109.5
H10A C10 H10B 109.5
H10A C10 H10C 109.5
H10B C10 H10C 109.5
N1 C11 W1 72.0(3)
N1 C11 H11A 113(3)
N1 C11 H11B 114(4)
W1 C11 H11A 121(3)
W1 C11 H11B 118(4)
H11A C11 H11B 112(5)
H12A C12 H12B 108.1
C13 C12 H12A 109.5
C13 C12 H12B 109.5
N1 C12 H12A 109.5
N1 C12 H12B 109.5
N1 C12 C13 110.7(4)
C12 C13 H13A 109.4
C12 C13 H13B 109.4
H13A C13 H13B 108.0
O1 C13 C12 111.3(4)
O1 C13 H13A 109.4
O1 C13 H13B 109.4
H14A C14 H14B 108.0
C15 C14 H14A 109.4
C15 C14 H14B 109.4
O1 C14 H14A 109.4
O1 C14 H14B 109.4
O1 C14 C15 111.0(5)
C14 C15 H15A 109.6
C14 C15 H15B 109.6
H15A C15 H15B 108.1
N1 C15 C14 110.4(4)
N1 C15 H15A 109.6
N1 C15 H15B 109.6
C17 C16 W1 122.0(4)
C17 C16 H16A 101(3)
C17 C16 H16B 116(4)
W1 C16 H16A 109(3)
W1 C16 H16B 106(4)
H16A C16 H16B 102(5)
C16 C17 H17A 108.4
C16 C17 H17B 108.4
H17A C17 H17B 107.5
C18 C17 C16 115.5(5)
C18 C17 H17A 108.4
C18 C17 H17B 108.4
C17 C18 H18A 108.8
C17 C18 H18B 108.8
H18A C18 H18B 107.7
C19 C18 C17 113.7(5)
C19 C18 H18A 108.8
C19 C18 H18B 108.8
C18 C19 H19A 109.5
C18 C19 H19B 109.5
C18 C19 H19C 109.5
H19A C19 H19B 109.5
H19A C19 H19C 109.5
H19B C19 H19C 109.5
C11 N1 C12 115.5(4)
C11 N1 C15 116.0(4)
C11 N1 W1 68.7(3)
C12 N1 W1 122.3(3)
C15 N1 C12 109.6(4)
C15 N1 W1 119.0(3)
O2 N2 W1 171.0(4)
C13 O1 C14 109.1(4)
C2 W1 C1 33.78(18)
C3 W1 C1 57.46(18)
C3 W1 C2 34.89(19)
C4 W1 C1 57.80(17)
C4 W1 C2 57.65(18)
C4 W1 C3 34.78(18)
C4 W1 C5 35.22(17)
C5 W1 C1 34.78(16)
C5 W1 C2 57.37(17)
C5 W1 C3 58.12(17)
C11 W1 C1 124.3(2)
C11 W1 C2 91.2(2)
C11 W1 C3 81.72(19)
C11 W1 C4 108.57(19)
C11 W1 C5 139.81(19)
C11 W1 C16 119.0(2)
C11 W1 N1 39.38(17)
C16 W1 C1 82.82(19)
C16 W1 C2 105.9(2)
C16 W1 C3 139.3(2)
C16 W1 C4 130.3(2)
C16 W1 C5 95.16(19)
N1 W1 C1 127.18(17)
N1 W1 C2 107.00(17)
N1 W1 C3 115.45(17)
N1 W1 C4 147.31(17)
N1 W1 C5 161.93(17)
N1 W1 C16 79.90(18)
N2 W1 C1 135.94(18)
N2 W1 C2 149.78(19)
N2 W1 C3 116.86(19)
N2 W1 C4 92.57(18)
N2 W1 C5 102.14(18)
N2 W1 C11 94.2(2)
N2 W1 C16 97.3(2)
N2 W1 N1 95.74(18)
C21 C20 C24 107.9(4)
C21 C20 C25 126.2(5)
C21 C20 W2 73.9(3)
C24 C20 C25 125.6(5)
C24 C20 W2 68.6(3)
C25 C20 W2 128.0(3)
C20 C21 C22 108.2(4)
C20 C21 C26 127.3(5)
C20 C21 W2 72.2(3)
C22 C21 C26 124.3(5)
C22 C21 W2 72.2(3)
C26 C21 W2 125.3(3)
C21 C22 C27 124.1(5)
C21 C22 W2 73.5(3)
C23 C22 C21 107.8(4)
C23 C22 C27 127.2(5)
C23 C22 W2 70.1(3)
C27 C22 W2 130.3(3)
C22 C23 C24 108.4(4)
C22 C23 C28 126.3(5)
C22 C23 W2 75.3(3)
C24 C23 C28 125.2(5)
C24 C23 W2 70.8(3)
C28 C23 W2 122.0(3)
C20 C24 C29 125.8(5)
C20 C24 W2 76.2(3)
C23 C24 C20 107.6(4)
C23 C24 C29 126.4(5)
C23 C24 W2 73.7(3)
C29 C24 W2 120.6(3)
C20 C25 H25A 109.5
C20 C25 H25B 109.5
C20 C25 H25C 109.5
H25A C25 H25B 109.5
H25A C25 H25C 109.5
H25B C25 H25C 109.5
C21 C26 H26A 109.5
C21 C26 H26B 109.5
C21 C26 H26C 109.5
H26A C26 H26B 109.5
H26A C26 H26C 109.5
H26B C26 H26C 109.5
C22 C27 H27A 109.5
C22 C27 H27B 109.5
C22 C27 H27C 109.5
H27A C27 H27B 109.5
H27A C27 H27C 109.5
H27B C27 H27C 109.5
C23 C28 H28A 109.5
C23 C28 H28B 109.5
C23 C28 H28C 109.5
H28A C28 H28B 109.5
H28A C28 H28C 109.5
H28B C28 H28C 109.5
C24 C29 H29A 109.5
C24 C29 H29B 109.5
C24 C29 H29C 109.5
H29A C29 H29B 109.5
H29A C29 H29C 109.5
H29B C29 H29C 109.5
H30B C30 H30A 112(5)
N3 C30 H30B 114(4)
N3 C30 W2 71.4(3)
N3 C30 H30A 113(3)
W2 C30 H30B 119(4)
W2 C30 H30A 121(3)
H31A C31 H31B 108.1
C32 C31 H31A 109.5
C32 C31 H31B 109.5
N3 C31 H31A 109.5
N3 C31 H31B 109.5
N3 C31 C32 110.8(4)
C31 C32 H32A 109.4
C31 C32 H32B 109.4
H32A C32 H32B 108.0
O3 C32 C31 111.1(4)
O3 C32 H32A 109.4
O3 C32 H32B 109.4
H33A C33 H33B 108.0
C34 C33 H33A 109.4
C34 C33 H33B 109.4
O3 C33 H33A 109.4
O3 C33 H33B 109.4
O3 C33 C34 111.0(4)
C33 C34 H34A 109.5
C33 C34 H34B 109.5
H34A C34 H34B 108.0
N3 C34 C33 110.9(4)
N3 C34 H34A 109.5
N3 C34 H34B 109.5
H35A C35 H35B 106(5)
C36 C35 H35A 106(3)
C36 C35 H35B 112(3)
C36 C35 W2 118.7(3)
W2 C35 H35A 106(3)
W2 C35 H35B 107(3)
C35 C36 H36A 108.6
C35 C36 H36B 108.6
H36A C36 H36B 107.6
C37 C36 C35 114.5(4)
C37 C36 H36A 108.6
C37 C36 H36B 108.6
C36 C37 H37A 109.3
C36 C37 H37B 109.3
C36 C37 C38 111.7(4)
H37A C37 H37B 107.9
C38 C37 H37A 109.3
C38 C37 H37B 109.3
C37 C38 H38A 109.5
C37 C38 H38B 109.5
C37 C38 H38C 109.5
H38A C38 H38B 109.5
H38A C38 H38C 109.5
H38B C38 H38C 109.5
C30 N3 C31 116.7(4)
C30 N3 C34 115.8(4)
C30 N3 W2 69.3(3)
C31 N3 C34 109.8(4)
C31 N3 W2 121.5(3)
C34 N3 W2 118.5(3)
O4 N4 W2 168.7(4)
C33 O3 C32 109.7(4)
C20 W2 C21 33.88(16)
C20 W2 C22 56.93(16)
C22 W2 C21 34.28(16)
C23 W2 C20 57.84(17)
C23 W2 C21 57.40(17)
C23 W2 C22 34.50(17)
C24 W2 C20 35.24(17)
C24 W2 C21 57.93(17)
C24 W2 C22 58.18(17)
C24 W2 C23 35.51(17)
C30 W2 C20 82.36(18)
C30 W2 C21 104.59(19)
C30 W2 C22 137.70(18)
C30 W2 C23 131.46(18)
C30 W2 C24 95.96(19)
C30 W2 C35 120.83(19)
C30 W2 N3 39.25(17)
C35 W2 C20 125.44(18)
C35 W2 C21 91.84(18)
C35 W2 C22 80.56(18)
C35 W2 C23 105.46(18)
C35 W2 C24 138.33(19)
N3 W2 C20 108.28(16)
N3 W2 C21 111.24(16)
N3 W2 C22 139.72(16)
N3 W2 C23 166.10(16)
N3 W2 C24 133.32(17)
N3 W2 C35 81.68(17)
N4 W2 C20 132.06(18)
N4 W2 C21 150.48(18)
N4 W2 C22 119.95(18)
N4 W2 C23 93.08(18)
N4 W2 C24 98.64(18)
N4 W2 C30 94.9(2)
N4 W2 C35 97.06(19)
N4 W2 N3 97.90(18)

loop_
_geom_bond_atom_site_label_1
_geom_bond_atom_site_label_2
_geom_bond_distance
C1 C2 1.416(8)
C1 C5 1.436(7)
C1 C6 1.494(7)
C1 W1 2.440(5)
C2 C3 1.444(8)
C2 C7 1.508(7)
C2 W1 2.433(5)
C3 C4 1.413(7)
C3 C8 1.501(7)
C3 W1 2.382(5)
C4 C5 1.423(7)
C4 C9 1.497(7)
C4 W1 2.346(5)
C5 C10 1.509(7)
C5 W1 2.358(5)
C6 H6A 0.9800
C6 H6B 0.9800
C6 H6C 0.9800
C7 H7A 0.9800
C7 H7B 0.9800
C7 H7C 0.9800
C8 H8A 0.9800
C8 H8B 0.9800
C8 H8C 0.9800
C9 H9A 0.9800
C9 H9B 0.9800
C9 H9C 0.9800
C10 H10A 0.9800
C10 H10B 0.9800
C10 H10C 0.9800
C11 N1 1.458(6)
C11 W1 2.141(6)
C11 H11A 0.95(6)
C11 H11B 0.90(7)
C12 H12A 0.9900
C12 H12B 0.9900
C12 C13 1.501(8)
C12 N1 1.488(6)
C13 H13A 0.9900
C13 H13B 0.9900
C13 O1 1.432(7)
C14 H14A 0.9900
C14 H14B 0.9900
C14 C15 1.512(8)
C14 O1 1.442(7)
C15 H15A 0.9900
C15 H15B 0.9900
C15 N1 1.485(7)
C16 C17 1.526(7)
C16 W1 2.222(5)
C16 H16A 1.11(6)
C16 H16B 0.83(6)
C17 H17A 0.9900
C17 H17B 0.9900
C17 C18 1.519(8)
C18 H18A 0.9900
C18 H18B 0.9900
C18 C19 1.497(8)
C19 H19A 0.9800
C19 H19B 0.9800
C19 H19C 0.9800
N1 W1 2.185(4)
N2 O2 1.230(6)
N2 W1 1.778(4)
C20 C21 1.416(7)
C20 C24 1.437(7)
C20 C25 1.502(7)
C20 W2 2.419(5)
C21 C22 1.433(7)
C21 C26 1.506(7)
C21 W2 2.440(5)
C22 C23 1.419(7)
C22 C27 1.497(7)
C22 W2 2.423(5)
C23 C24 1.426(7)
C23 C28 1.519(7)
C23 W2 2.356(5)
C24 C29 1.503(7)
C24 W2 2.318(5)
C25 H25A 0.9800
C25 H25B 0.9800
C25 H25C 0.9800
C26 H26A 0.9800
C26 H26B 0.9800
C26 H26C 0.9800
C27 H27A 0.9800
C27 H27B 0.9800
C27 H27C 0.9800
C28 H28A 0.9800
C28 H28B 0.9800
C28 H28C 0.9800
C29 H29A 0.9800
C29 H29B 0.9800
C29 H29C 0.9800
C30 H30B 0.95(6)
C30 N3 1.449(6)
C30 W2 2.143(5)
C30 H30A 1.01(5)
C31 H31A 0.9900
C31 H31B 0.9900
C31 C32 1.515(7)
C31 N3 1.477(6)
C32 H32A 0.9900
C32 H32B 0.9900
C32 O3 1.436(6)
C33 H33A 0.9900
C33 H33B 0.9900
C33 C34 1.520(7)
C33 O3 1.434(7)
C34 H34A 0.9900
C34 H34B 0.9900
C34 N3 1.489(6)
C35 H35A 1.05(6)
C35 H35B 0.94(6)
C35 C36 1.541(7)
C35 W2 2.218(5)
C36 H36A 0.9900
C36 H36B 0.9900
C36 C37 1.519(7)
C37 H37A 0.9900
C37 H37B 0.9900
C37 C38 1.528(7)
C38 H38A 0.9800
C38 H38B 0.9800
C38 H38C 0.9800
N3 W2 2.171(4)
N4 O4 1.250(5)
N4 W2 1.766(4)

loop_
_geom_torsion_atom_site_label_1
_geom_torsion_atom_site_label_2
_geom_torsion_atom_site_label_3
_geom_torsion_atom_site_label_4
_geom_torsion
C1 C2 C3 C4 0.2(6)
C1 C2 C3 C8 -172.0(5)
C1 C2 C3 W1 64.2(4)
C2 C1 C5 C4 1.8(6)
C2 C1 C5 C10 170.9(5)
C2 C1 C5 W1 -63.3(4)
C2 C3 C4 C5 0.9(6)
C2 C3 C4 C9 -174.1(5)
C2 C3 C4 W1 66.2(3)
C3 C4 C5 C1 -1.7(6)
C3 C4 C5 C10 -170.8(5)
C3 C4 C5 W1 66.0(3)
C5 C1 C2 C3 -1.2(6)
C5 C1 C2 C7 -174.9(5)
C5 C1 C2 W1 61.2(3)
C6 C1 C2 C3 172.9(5)
C6 C1 C2 C7 -0.8(9)
C6 C1 C2 W1 -124.7(5)
C6 C1 C5 C4 -172.4(5)
C6 C1 C5 C10 -3.3(8)
C6 C1 C5 W1 122.5(5)
C7 C2 C3 C4 174.0(5)
C7 C2 C3 C8 1.8(8)
C7 C2 C3 W1 -122.0(5)
C8 C3 C4 C5 173.1(5)
C8 C3 C4 C9 -1.9(8)
C8 C3 C4 W1 -121.7(5)
C9 C4 C5 C1 173.3(5)
C9 C4 C5 C10 4.2(8)
C9 C4 C5 W1 -119.0(5)
C12 C13 O1 C14 -60.8(6)
C13 C12 N1 C11 79.2(6)
C13 C12 N1 C15 -54.2(6)
C13 C12 N1 W1 159.1(3)
C14 C15 N1 C11 -79.1(5)
C14 C15 N1 C12 54.1(6)
C14 C15 N1 W1 -158.0(3)
C15 C14 O1 C13 60.7(6)
C16 C17 C18 C19 -177.7(5)
N1 C12 C13 O1 58.3(6)
O1 C14 C15 N1 -58.1(6)
W1 C1 C2 C3 -62.4(4)
W1 C1 C2 C7 123.9(5)
W1 C1 C5 C4 65.1(3)
W1 C1 C5 C10 -125.8(5)
W1 C2 C3 C4 -64.0(3)
W1 C2 C3 C8 123.8(5)
W1 C3 C4 C5 -65.2(3)
W1 C3 C4 C9 119.8(5)
W1 C4 C5 C1 -67.7(3)
W1 C4 C5 C10 123.2(5)
W1 C11 N1 C12 116.7(4)
W1 C11 N1 C15 -112.9(4)
W1 C16 C17 C18 -61.5(6)
C20 C21 C22 C23 1.5(6)
C20 C21 C22 C27 -168.4(5)
C20 C21 C22 W2 63.7(3)
C21 C20 C24 C23 3.7(6)
C21 C20 C24 C29 178.1(5)
C21 C20 C24 W2 -63.9(4)
C21 C22 C23 C24 0.8(6)
C21 C22 C23 C28 -176.4(5)
C21 C22 C23 W2 64.4(3)
C22 C23 C24 C20 -2.8(6)
C22 C23 C24 C29 -177.1(5)
C22 C23 C24 W2 66.5(4)
C24 C20 C21 C22 -3.2(6)
C24 C20 C21 C26 -178.3(5)
C24 C20 C21 W2 60.4(3)
C25 C20 C21 C22 170.6(5)
C25 C20 C21 C26 -4.4(8)
C25 C20 C21 W2 -125.7(5)
C25 C20 C24 C23 -170.2(5)
C25 C20 C24 C29 4.2(8)
C25 C20 C24 W2 122.2(5)
C26 C21 C22 C23 176.7(5)
C26 C21 C22 C27 6.8(8)
C26 C21 C22 W2 -121.1(5)
C27 C22 C23 C24 170.3(5)
C27 C22 C23 C28 -6.8(8)
C27 C22 C23 W2 -126.1(5)
C28 C23 C24 C20 174.5(5)
C28 C23 C24 C29 0.1(8)
C28 C23 C24 W2 -116.2(5)
C31 C32 O3 C33 -60.4(5)
C32 C31 N3 C30 80.2(5)
C32 C31 N3 C34 -54.1(5)
C32 C31 N3 W2 161.3(3)
C33 C34 N3 C30 -81.1(5)
C33 C34 N3 C31 53.6(5)
C33 C34 N3 W2 -160.5(3)
C34 C33 O3 C32 59.8(5)
C35 C36 C37 C38 169.2(4)
N3 C31 C32 O3 58.2(6)
O3 C33 C34 N3 -57.1(6)
O4 N4 W2 C20 -26(2)
O4 N4 W2 C21 22(2)
O4 N4 W2 C22 45(2)
O4 N4 W2 C23 22(2)
O4 N4 W2 C24 -13(2)
O4 N4 W2 C30 -110(2)
O4 N4 W2 C35 128(2)
O4 N4 W2 N3 -149(2)
W2 C20 C21 C22 -63.7(3)
W2 C20 C21 C26 121.3(5)
W2 C20 C24 C23 67.6(3)
W2 C20 C24 C29 -118.0(5)
W2 C21 C22 C23 -62.2(3)
W2 C21 C22 C27 127.9(5)
W2 C22 C23 C24 -63.6(3)
W2 C22 C23 C28 119.2(5)
W2 C23 C24 C20 -69.3(3)
W2 C23 C24 C29 116.3(5)
W2 C30 N3 C31 115.8(4)
W2 C30 N3 C34 -112.6(4)
W2 C35 C36 C37 77.6(5)
